data_7016410
loop_
_publ_author_name
'Yang, En-Cui'
'Liu, Zhong-Yi'
'Liu, Tian-Yu'
'Li, Li-Ly'
'Zhao, Xiao-Jun'

_publ_section_title
;
 Co-ligand-directed structural and magnetic diversities in an
 anisotropic Co(II)-triazolate system.
;
_journal_issue 32
_journal_name_full 'Dalton transactions (Cambridge, England : 2003)'
_journal_page_first 8132
_journal_page_last 8139
_journal_paper_doi 10.1039/c1dt10394f
_journal_volume 40
_journal_year 2011
_chemical_formula_sum 'C18 H16 Co2 N12 O8'
_chemical_formula_weight 646.29
_chemical_name_systematic
;
?
;
_space_group_IT_number 2
_symmetry_cell_setting triclinic
_symmetry_space_group_name_Hall '-P 1'
_symmetry_space_group_name_H-M 'P -1'
_atom_sites_solution_hydrogens geom
_atom_sites_solution_primary direct
_atom_sites_solution_secondary difmap
_audit_creation_method SHELXL-97
_cell_angle_alpha 84.787(2)
_cell_angle_beta 80.6880(10)
_cell_angle_gamma 88.7970(10)
_cell_formula_units_Z 2
_cell_length_a 9.7813(8)
_cell_length_b 9.9448(9)
_cell_length_c 12.5211(11)
_cell_measurement_reflns_used 2815
_cell_measurement_temperature 296(2)
_cell_measurement_theta_max 28.20
_cell_measurement_theta_min 2.46
_cell_volume 1196.92(18)
_computing_cell_refinement 'Bruker SMART'
_computing_data_collection 'Bruker SMART'
_computing_data_reduction 'Bruker SAINT'
_computing_molecular_graphics 'Bruker SHELXTL'
_computing_publication_material 'Bruker SHELXTL'
_computing_structure_refinement 'SHELXL-97 (Sheldrick, 1997)'
_computing_structure_solution 'SHELXS-97 (Sheldrick, 1990)'
_diffrn_ambient_temperature 296(2)
_diffrn_measured_fraction_theta_full 0.994
_diffrn_measured_fraction_theta_max 0.994
_diffrn_measurement_device_type 'CCD area detector'
_diffrn_measurement_method 'phi and omega scans'
_diffrn_radiation_monochromator graphite
_diffrn_radiation_source 'fine-focus sealed tube'
_diffrn_radiation_type MoK\a
_diffrn_radiation_wavelength 0.71073
_diffrn_reflns_av_R_equivalents 0.0145
_diffrn_reflns_av_sigmaI/netI 0.0293
_diffrn_reflns_limit_h_max 11
_diffrn_reflns_limit_h_min -11
_diffrn_reflns_limit_k_max 11
_diffrn_reflns_limit_k_min -7
_diffrn_reflns_limit_l_max 13
_diffrn_reflns_limit_l_min -14
_diffrn_reflns_number 6183
_diffrn_reflns_theta_full 25.01
_diffrn_reflns_theta_max 25.01
_diffrn_reflns_theta_min 1.65
_exptl_absorpt_coefficient_mu 1.459
_exptl_absorpt_correction_T_max 0.8444
_exptl_absorpt_correction_T_min 0.8218
_exptl_absorpt_correction_type multi-scan
_exptl_absorpt_process_details sadabs
_exptl_crystal_colour brown
_exptl_crystal_density_diffrn 1.793
_exptl_crystal_density_meas ?
_exptl_crystal_density_method 'not measured'
_exptl_crystal_description block
_exptl_crystal_F_000 652
_exptl_crystal_size_max 0.14
_exptl_crystal_size_mid 0.13
_exptl_crystal_size_min 0.12
_refine_diff_density_max 0.569
_refine_diff_density_min -0.562
_refine_diff_density_rms 0.067
_refine_ls_extinction_method none
_refine_ls_goodness_of_fit_ref 1.037
_refine_ls_hydrogen_treatment constr
_refine_ls_matrix_type full
_refine_ls_number_parameters 361
_refine_ls_number_reflns 4204
_refine_ls_number_restraints 0
_refine_ls_restrained_S_all 1.037
_refine_ls_R_factor_all 0.0423
_refine_ls_R_factor_gt 0.0330
_refine_ls_shift/su_max 0.001
_refine_ls_shift/su_mean 0.000
_refine_ls_structure_factor_coef Fsqd
_refine_ls_weighting_details 'calc w=1/[\s^2^(Fo^2^)+(0.0345P)^2^+1.3402P] where P=(Fo^2^+2Fc^2^)/3'
_refine_ls_weighting_scheme calc
_refine_ls_wR_factor_gt 0.0760
_refine_ls_wR_factor_ref 0.0813
_reflns_number_gt 3548
_reflns_number_total 4204
_reflns_threshold_expression >2sigma(I)
_cod_data_source_file c1dt10394f.txt
_cod_data_source_block 101028b
_cod_depositor_comments
;
The following automatic conversions were performed:

'_symmetry_cell_setting' value 'Triclinic' changed to 'triclinic'
according to /home/saulius/struct/CIF-dictionaries/cif_core.dic
dictionary named 'cif_core.dic' version 2.4.1 from 2010-06-29.

Automatic conversion script
Id: cif_fix_values 1715 2011-07-08 13:25:40Z adriana 

The following automatic conversions were performed:

'_exptl_crystal_density_meas' value 'none' was changed to '?' - the
value is perceived as not measured.

Automatic conversion script
Id: cif_fix_values 3008 2015-01-20 13:52:24Z robertas 
;
_cod_original_sg_symbol_H-M P-1
_cod_database_code 7016410

loop_
_symmetry_equiv_pos_as_xyz
'x, y, z'
'-x, -y, -z'

loop_
_atom_site_label
_atom_site_type_symbol
_atom_site_fract_x
_atom_site_fract_y
_atom_site_fract_z
_atom_site_U_iso_or_equiv
_atom_site_adp_type
_atom_site_occupancy
_atom_site_symmetry_multiplicity
_atom_site_calc_flag
_atom_site_refinement_flags
Co1 Co 0.05413(4) 0.87484(4) 0.60398(3) 0.02193(11) Uani 1 1 d .
Co2 Co 0.60058(4) 0.62704(4) 0.41416(3) 0.02240(11) Uani 1 1 d .
O1 O 0.0444(2) 0.8726(2) 0.76116(17) 0.0396(5) Uani 1 1 d .
O2 O -0.0947(3) 0.6985(3) 0.8161(2) 0.0693(9) Uani 1 1 d .
O3 O 0.2101(4) 0.8747(4) 1.2723(2) 0.0877(11) Uani 1 1 d .
O4 O 0.0845(4) 0.7014(3) 1.3280(2) 0.0774(10) Uani 1 1 d .
O5 O 0.6027(2) 0.6848(2) 0.25944(17) 0.0382(5) Uani 1 1 d .
O6 O 0.4415(3) 0.5288(3) 0.2800(2) 0.0549(7) Uani 1 1 d .
O7 O 0.5176(8) 0.8436(7) -0.2710(4) 0.170(3) Uani 1 1 d .
O8 O 0.3325(6) 0.7202(7) -0.2435(4) 0.186(3) Uani 1 1 d .
N1 N -0.1159(2) 0.8608(2) 0.53788(18) 0.0238(5) Uani 1 1 d .
N2 N -0.1218(2) 0.9358(2) 0.43711(19) 0.0258(5) Uani 1 1 d .
N3 N -0.2602(2) 0.7564(2) 0.45136(19) 0.0244(5) Uani 1 1 d .
N4 N -0.2471(3) 0.9120(3) 0.2947(2) 0.0529(9) Uani 1 1 d .
H4" H -0.2918 0.8576 0.2583 0.063 Uiso 1 1 d R
H4' H -0.2080 0.9835 0.2523 0.063 Uiso 1 1 d R
N5 N -0.2159(3) 0.6574(3) 0.6239(2) 0.0377(7) Uani 1 1 d .
H5" H -0.2875 0.5999 0.6324 0.045 Uiso 1 1 d R
H5' H -0.1958 0.6804 0.6874 0.045 Uiso 1 1 d R
N6 N 0.4166(2) 0.6640(2) 0.49917(19) 0.0253(5) Uani 1 1 d .
N7 N 0.3289(2) 0.5556(2) 0.54404(19) 0.0255(5) Uani 1 1 d .
N8 N 0.2042(2) 0.7461(2) 0.54902(18) 0.0238(5) Uani 1 1 d .
N9 N 0.0923(3) 0.5367(3) 0.6179(2) 0.0408(7) Uani 1 1 d .
H9" H 0.0066 0.5712 0.6176 0.049 Uiso 1 1 d R
H9' H 0.0958 0.4466 0.6147 0.049 Uiso 1 1 d R
N10 N 0.3845(3) 0.9010(2) 0.4690(2) 0.0348(6) Uani 1 1 d .
H10" H 0.4738 0.9070 0.4374 0.042 Uiso 1 1 d R
H10' H 0.3275 0.9520 0.4320 0.042 Uiso 1 1 d R
N11 N 0.1321(3) 0.7870(3) 1.2579(2) 0.0522(8) Uani 1 1 d .
N12 N 0.4286(7) 0.7676(7) -0.2158(4) 0.113(2) Uani 1 1 d .
C1 C -0.2085(3) 0.8699(3) 0.3903(2) 0.0269(6) Uani 1 1 d .
C2 C -0.2000(3) 0.7564(3) 0.5419(2) 0.0234(6) Uani 1 1 d .
C3 C 0.2054(3) 0.6100(3) 0.5705(2) 0.0252(6) Uani 1 1 d .
C4 C 0.3379(3) 0.7730(3) 0.5037(2) 0.0244(6) Uani 1 1 d .
C5 C 0.0240(3) 0.7857(3) 0.9449(2) 0.0339(7) Uani 1 1 d .
C6 C 0.1125(4) 0.8816(4) 0.9674(3) 0.0441(9) Uani 1 1 d .
H6 H 0.1495 0.9463 0.9126 0.053 Uiso 1 1 calc R
C7 C 0.1471(4) 0.8832(4) 1.0698(3) 0.0451(9) Uani 1 1 d .
H7 H 0.2059 0.9489 1.0847 0.054 Uiso 1 1 calc R
C8 C 0.0931(3) 0.7862(3) 1.1491(3) 0.0372(7) Uani 1 1 d .
C9 C 0.0060(4) 0.6888(4) 1.1295(3) 0.0531(10) Uani 1 1 d .
H9 H -0.0291 0.6233 1.1844 0.064 Uiso 1 1 calc R
C10 C -0.0290(4) 0.6891(4) 1.0270(3) 0.0484(9) Uani 1 1 d .
H10 H -0.0888 0.6238 1.0129 0.058 Uiso 1 1 calc R
C11 C -0.0139(3) 0.7831(3) 0.8325(3) 0.0359(7) Uani 1 1 d .
C12 C 0.4874(4) 0.6601(4) 0.1100(3) 0.0423(8) Uani 1 1 d .
C13 C 0.3818(4) 0.6014(4) 0.0689(3) 0.0566(11) Uani 1 1 d .
H13 H 0.3228 0.5387 0.1119 0.068 Uiso 1 1 calc R
C14 C 0.3662(5) 0.6394(6) -0.0399(4) 0.0787(17) Uani 1 1 d .
H14 H 0.2957 0.6024 -0.0694 0.094 Uiso 1 1 calc R
C15 C 0.4544(6) 0.7301(6) -0.1013(4) 0.0808(17) Uani 1 1 d .
C16 C 0.5584(6) 0.7862(6) -0.0635(4) 0.0878(17) Uani 1 1 d .
H16 H 0.6185 0.8466 -0.1081 0.105 Uiso 1 1 calc R
C17 C 0.5741(5) 0.7520(5) 0.0430(3) 0.0660(12) Uani 1 1 d .
H17 H 0.6447 0.7915 0.0707 0.079 Uiso 1 1 calc R
C18 C 0.5091(3) 0.6195(3) 0.2248(3) 0.0353(7) Uani 1 1 d .

loop_
_atom_site_aniso_label
_atom_site_aniso_U_11
_atom_site_aniso_U_22
_atom_site_aniso_U_33
_atom_site_aniso_U_23
_atom_site_aniso_U_13
_atom_site_aniso_U_12
Co1 0.0214(2) 0.0194(2) 0.0258(2) 0.00057(15) -0.00729(15) -0.00488(15)
Co2 0.0212(2) 0.0206(2) 0.0260(2) 0.00054(16) -0.00640(15) -0.00540(15)
O1 0.0487(14) 0.0439(13) 0.0259(11) 0.0028(10) -0.0071(10) -0.0089(11)
O2 0.094(2) 0.078(2) 0.0413(15) 0.0119(14) -0.0304(15) -0.0467(18)
O3 0.115(3) 0.103(3) 0.0544(19) 0.0045(18) -0.0385(18) -0.058(2)
O4 0.109(3) 0.089(2) 0.0364(15) 0.0188(16) -0.0263(16) -0.043(2)
O5 0.0467(13) 0.0410(13) 0.0298(12) 0.0034(10) -0.0160(10) -0.0182(10)
O6 0.0592(16) 0.0528(16) 0.0518(16) -0.0008(13) -0.0042(13) -0.0290(13)
O7 0.219(7) 0.226(7) 0.064(3) 0.014(4) -0.047(4) 0.073(6)
O8 0.153(5) 0.355(9) 0.079(3) -0.094(4) -0.086(3) 0.142(5)
N1 0.0251(12) 0.0210(12) 0.0257(13) 0.0020(10) -0.0073(10) -0.0049(9)
N2 0.0286(13) 0.0208(12) 0.0294(13) 0.0020(10) -0.0106(10) -0.0058(10)
N3 0.0237(12) 0.0225(12) 0.0276(13) 0.0021(10) -0.0071(10) -0.0080(10)
N4 0.082(2) 0.0420(17) 0.0416(17) 0.0184(14) -0.0376(16) -0.0350(16)
N5 0.0444(16) 0.0362(15) 0.0345(15) 0.0107(12) -0.0170(12) -0.0222(12)
N6 0.0238(12) 0.0222(12) 0.0295(13) 0.0012(10) -0.0040(10) -0.0061(10)
N7 0.0233(12) 0.0213(12) 0.0316(13) 0.0009(10) -0.0047(10) -0.0063(10)
N8 0.0226(12) 0.0235(12) 0.0252(13) 0.0014(10) -0.0056(10) -0.0027(9)
N9 0.0258(14) 0.0276(14) 0.0641(19) 0.0024(13) 0.0043(13) -0.0044(11)
N10 0.0283(14) 0.0237(13) 0.0499(17) 0.0039(12) -0.0025(12) -0.0047(11)
N11 0.059(2) 0.065(2) 0.0353(17) -0.0020(16) -0.0137(15) -0.0156(17)
N12 0.129(5) 0.167(6) 0.050(3) -0.034(3) -0.035(3) 0.082(4)
C1 0.0303(16) 0.0210(14) 0.0308(16) -0.0001(12) -0.0095(13) -0.0075(12)
C2 0.0211(14) 0.0216(14) 0.0279(15) -0.0009(12) -0.0058(11) -0.0051(11)
C3 0.0245(15) 0.0239(15) 0.0276(16) -0.0003(12) -0.0054(12) -0.0047(11)
C4 0.0232(14) 0.0242(15) 0.0271(15) -0.0004(12) -0.0084(12) -0.0044(11)
C5 0.0374(17) 0.0352(17) 0.0293(17) -0.0022(14) -0.0063(13) -0.0012(14)
C6 0.058(2) 0.042(2) 0.0320(18) 0.0045(15) -0.0085(16) -0.0156(17)
C7 0.056(2) 0.043(2) 0.039(2) -0.0028(16) -0.0122(17) -0.0142(17)
C8 0.0406(18) 0.0456(19) 0.0261(16) -0.0018(14) -0.0076(14) -0.0030(15)
C9 0.061(2) 0.064(3) 0.0333(19) 0.0123(18) -0.0095(17) -0.026(2)
C10 0.055(2) 0.056(2) 0.0348(19) 0.0064(17) -0.0127(16) -0.0263(18)
C11 0.0411(18) 0.0366(18) 0.0302(17) 0.0005(14) -0.0075(14) -0.0042(15)
C12 0.0422(19) 0.053(2) 0.0360(19) -0.0114(16) -0.0155(15) 0.0044(16)
C13 0.044(2) 0.070(3) 0.066(3) -0.033(2) -0.0278(19) 0.0152(19)
C14 0.068(3) 0.114(4) 0.075(3) -0.062(3) -0.053(3) 0.051(3)
C15 0.087(4) 0.124(5) 0.036(2) -0.018(3) -0.024(3) 0.052(3)
C16 0.098(4) 0.122(5) 0.041(3) 0.014(3) -0.019(3) 0.007(3)
C17 0.073(3) 0.085(3) 0.041(2) 0.009(2) -0.020(2) -0.014(2)
C18 0.0389(18) 0.0369(18) 0.0324(17) -0.0055(14) -0.0100(14) -0.0054(15)

loop_
_atom_type_symbol
_atom_type_description
_atom_type_scat_dispersion_real
_atom_type_scat_dispersion_imag
_atom_type_scat_source
C C 0.0033 0.0016 'International Tables Vol C Tables 4.2.6.8 and 6.1.1.4'
H H 0.0000 0.0000 'International Tables Vol C Tables 4.2.6.8 and 6.1.1.4'
N N 0.0061 0.0033 'International Tables Vol C Tables 4.2.6.8 and 6.1.1.4'
O O 0.0106 0.0060 'International Tables Vol C Tables 4.2.6.8 and 6.1.1.4'
Co Co 0.3494 0.9721 'International Tables Vol C Tables 4.2.6.8 and 6.1.1.4'

loop_
_geom_angle_atom_site_label_1
_geom_angle_atom_site_label_2
_geom_angle_atom_site_label_3
_geom_angle
_geom_angle_site_symmetry_1
_geom_angle_site_symmetry_3
O1 Co1 N1 121.16(10) . .
O1 Co1 N2 98.30(9) . 2_576
N1 Co1 N2 105.90(9) . 2_576
O1 Co1 N8 108.03(10) . .
N1 Co1 N8 113.05(9) . .
N2 Co1 N8 108.85(9) 2_576 .
O5 Co2 N6 110.26(10) . .
O5 Co2 N7 119.17(10) . 2_666
N6 Co2 N7 111.93(9) . 2_666
O5 Co2 N3 100.78(9) . 1_655
N6 Co2 N3 108.58(9) . 1_655
N7 Co2 N3 104.90(9) 2_666 1_655
C11 O1 Co1 126.4(2) . .
C18 O5 Co2 108.79(19) . .
C2 N1 N2 105.8(2) . .
C2 N1 Co1 129.55(19) . .
N2 N1 Co1 117.98(16) . .
C1 N2 N1 105.6(2) . .
C1 N2 Co1 127.13(19) . 2_576
N1 N2 Co1 125.36(16) . 2_576
C2 N3 C1 103.0(2) . .
C2 N3 Co2 129.99(18) . 1_455
C1 N3 Co2 126.91(18) . 1_455
C1 N4 H4" 121.9 . .
C1 N4 H4' 122.3 . .
H4" N4 H4' 112.9 . .
C2 N5 H5" 120.5 . .
C2 N5 H5' 115.3 . .
H5" N5 H5' 112.9 . .
C4 N6 N7 105.8(2) . .
C4 N6 Co2 132.26(19) . .
N7 N6 Co2 119.67(17) . .
C3 N7 N6 105.5(2) . .
C3 N7 Co2 130.02(19) . 2_666
N6 N7 Co2 122.99(17) . 2_666
C3 N8 C4 102.7(2) . .
C3 N8 Co1 127.06(18) . .
C4 N8 Co1 128.81(19) . .
C3 N9 H9" 120.3 . .
C3 N9 H9' 118.1 . .
H9" N9 H9' 112.9 . .
C4 N10 H10" 115.5 . .
C4 N10 H10' 114.6 . .
H10" N10 H10' 112.9 . .
O4 N11 O3 123.5(3) . .
O4 N11 C8 118.6(3) . .
O3 N11 C8 117.9(3) . .
O8 N12 O7 127.8(6) . .
O8 N12 C15 118.2(8) . .
O7 N12 C15 114.0(7) . .
N2 C1 N4 124.2(3) . .
N2 C1 N3 113.1(2) . .
N4 C1 N3 122.7(2) . .
N1 C2 N5 123.2(2) . .
N1 C2 N3 112.5(2) . .
N5 C2 N3 124.1(2) . .
N7 C3 N8 113.1(2) . .
N7 C3 N9 123.0(3) . .
N8 C3 N9 123.8(3) . .
N6 C4 N8 112.8(2) . .
N6 C4 N10 124.3(3) . .
N8 C4 N10 122.8(3) . .
C6 C5 C10 118.8(3) . .
C6 C5 C11 121.4(3) . .
C10 C5 C11 119.9(3) . .
C5 C6 C7 121.1(3) . .
C5 C6 H6 119.4 . .
C7 C6 H6 119.4 . .
C8 C7 C6 118.6(3) . .
C8 C7 H7 120.7 . .
C6 C7 H7 120.7 . .
C9 C8 C7 121.9(3) . .
C9 C8 N11 119.7(3) . .
C7 C8 N11 118.4(3) . .
C8 C9 C10 118.9(3) . .
C8 C9 H9 120.5 . .
C10 C9 H9 120.5 . .
C9 C10 C5 120.7(3) . .
C9 C10 H10 119.7 . .
C5 C10 H10 119.7 . .
O2 C11 O1 125.1(3) . .
O2 C11 C5 119.6(3) . .
O1 C11 C5 115.3(3) . .
C17 C12 C13 119.2(4) . .
C17 C12 C18 121.1(3) . .
C13 C12 C18 119.6(3) . .
C12 C13 C14 118.2(4) . .
C12 C13 H13 120.9 . .
C14 C13 H13 120.9 . .
C15 C14 C13 119.7(4) . .
C15 C14 H14 120.1 . .
C13 C14 H14 120.1 . .
C16 C15 C14 122.8(4) . .
C16 C15 N12 120.8(6) . .
C14 C15 N12 116.4(6) . .
C15 C16 C17 118.3(5) . .
C15 C16 H16 120.8 . .
C17 C16 H16 120.8 . .
C16 C17 C12 121.7(4) . .
C16 C17 H17 119.2 . .
C12 C17 H17 119.2 . .
O6 C18 O5 123.0(3) . .
O6 C18 C12 121.0(3) . .
O5 C18 C12 116.0(3) . .

loop_
_geom_bond_atom_site_label_1
_geom_bond_atom_site_label_2
_geom_bond_distance
_geom_bond_site_symmetry_2
Co1 O1 1.953(2) .
Co1 N1 1.987(2) .
Co1 N2 2.004(2) 2_576
Co1 N8 2.005(2) .
Co2 O5 1.967(2) .
Co2 N6 1.983(2) .
Co2 N7 1.985(2) 2_666
Co2 N3 2.028(2) 1_655
O1 C11 1.276(4) .
O2 C11 1.219(4) .
O3 N11 1.215(4) .
O4 N11 1.208(4) .
O5 C18 1.285(4) .
O6 C18 1.221(4) .
O7 N12 1.243(9) .
O8 N12 1.175(9) .
N1 C2 1.331(3) .
N1 N2 1.415(3) .
N2 C1 1.320(3) .
N2 Co1 2.004(2) 2_576
N3 C2 1.360(3) .
N3 C1 1.363(3) .
N3 Co2 2.028(2) 1_455
N4 C1 1.342(4) .
N4 H4" 0.8999 .
N4 H4' 0.8999 .
N5 C2 1.348(4) .
N5 H5" 0.8999 .
N5 H5' 0.8999 .
N6 C4 1.316(4) .
N6 N7 1.409(3) .
N7 C3 1.318(4) .
N7 Co2 1.985(2) 2_666
N8 C3 1.356(3) .
N8 C4 1.360(3) .
N9 C3 1.360(4) .
N9 H9" 0.8999 .
N9 H9' 0.8999 .
N10 C4 1.370(4) .
N10 H10" 0.8999 .
N10 H10' 0.8999 .
N11 C8 1.474(4) .
N12 C15 1.507(6) .
C5 C6 1.379(4) .
C5 C10 1.385(4) .
C5 C11 1.515(4) .
C6 C7 1.381(5) .
C6 H6 0.9300 .
C7 C8 1.369(5) .
C7 H7 0.9300 .
C8 C9 1.367(5) .
C9 C10 1.382(5) .
C9 H9 0.9300 .
C10 H10 0.9300 .
C12 C17 1.386(5) .
C12 C13 1.387(5) .
C12 C18 1.505(5) .
C13 C14 1.413(6) .
C13 H13 0.9300 .
C14 C15 1.357(8) .
C14 H14 0.9300 .
C15 C16 1.341(8) .
C16 C17 1.379(6) .
C16 H16 0.9300 .
C17 H17 0.9300 .

loop_
_geom_torsion_atom_site_label_1
_geom_torsion_atom_site_label_2
_geom_torsion_atom_site_label_3
_geom_torsion_atom_site_label_4
_geom_torsion
_geom_torsion_site_symmetry_1
_geom_torsion_site_symmetry_4
N1 Co1 O1 C11 53.6(3) . .
N2 Co1 O1 C11 167.9(3) 2_576 .
N8 Co1 O1 C11 -79.1(3) . .
N6 Co2 O5 C18 -59.8(2) . .
N7 Co2 O5 C18 71.7(2) 2_666 .
N3 Co2 O5 C18 -174.3(2) 1_655 .
O1 Co1 N1 C2 -69.1(3) . .
N2 Co1 N1 C2 -179.5(2) 2_576 .
N8 Co1 N1 C2 61.4(3) . .
O1 Co1 N1 N2 143.95(18) . .
N2 Co1 N1 N2 33.6(2) 2_576 .
N8 Co1 N1 N2 -85.49(19) . .
C2 N1 N2 C1 0.1(3) . .
Co1 N1 N2 C1 154.15(19) . .
C2 N1 N2 Co1 165.18(19) . 2_576
Co1 N1 N2 Co1 -40.8(3) . 2_576
O5 Co2 N6 C4 -50.5(3) . .
N7 Co2 N6 C4 174.4(2) 2_666 .
N3 Co2 N6 C4 59.1(3) 1_655 .
O5 Co2 N6 N7 109.95(19) . .
N7 Co2 N6 N7 -25.2(2) 2_666 .
N3 Co2 N6 N7 -140.51(18) 1_655 .
C4 N6 N7 C3 0.5(3) . .
Co2 N6 N7 C3 -164.58(18) . .
C4 N6 N7 Co2 -166.87(18) . 2_666
Co2 N6 N7 Co2 28.1(3) . 2_666
O1 Co1 N8 C3 66.1(2) . .
N1 Co1 N8 C3 -70.7(2) . .
N2 Co1 N8 C3 171.9(2) 2_576 .
O1 Co1 N8 C4 -97.5(2) . .
N1 Co1 N8 C4 125.6(2) . .
N2 Co1 N8 C4 8.2(3) 2_576 .
N1 N2 C1 N4 177.0(3) . .
Co1 N2 C1 N4 12.2(5) 2_576 .
N1 N2 C1 N3 -0.5(3) . .
Co1 N2 C1 N3 -165.22(19) 2_576 .
C2 N3 C1 N2 0.6(3) . .
Co2 N3 C1 N2 178.42(19) 1_455 .
C2 N3 C1 N4 -176.8(3) . .
Co2 N3 C1 N4 1.0(4) 1_455 .
N2 N1 C2 N5 176.3(3) . .
Co1 N1 C2 N5 26.4(4) . .
N2 N1 C2 N3 0.3(3) . .
Co1 N1 C2 N3 -149.6(2) . .
C1 N3 C2 N1 -0.6(3) . .
Co2 N3 C2 N1 -178.26(19) 1_455 .
C1 N3 C2 N5 -176.5(3) . .
Co2 N3 C2 N5 5.8(4) 1_455 .
N6 N7 C3 N8 -1.3(3) . .
Co2 N7 C3 N8 164.84(19) 2_666 .
N6 N7 C3 N9 -179.2(3) . .
Co2 N7 C3 N9 -13.1(4) 2_666 .
C4 N8 C3 N7 1.5(3) . .
Co1 N8 C3 N7 -165.53(18) . .
C4 N8 C3 N9 179.4(3) . .
Co1 N8 C3 N9 12.4(4) . .
N7 N6 C4 N8 0.5(3) . .
Co2 N6 C4 N8 162.85(19) . .
N7 N6 C4 N10 179.2(3) . .
Co2 N6 C4 N10 -18.4(4) . .
C3 N8 C4 N6 -1.2(3) . .
Co1 N8 C4 N6 165.54(19) . .
C3 N8 C4 N10 -179.9(3) . .
Co1 N8 C4 N10 -13.2(4) . .
C10 C5 C6 C7 -0.7(6) . .
C11 C5 C6 C7 -179.8(3) . .
C5 C6 C7 C8 0.8(6) . .
C6 C7 C8 C9 -0.3(6) . .
C6 C7 C8 N11 179.0(3) . .
O4 N11 C8 C9 -0.7(6) . .
O3 N11 C8 C9 179.7(4) . .
O4 N11 C8 C7 180.0(4) . .
O3 N11 C8 C7 0.4(5) . .
C7 C8 C9 C10 -0.4(6) . .
N11 C8 C9 C10 -179.7(4) . .
C8 C9 C10 C5 0.6(6) . .
C6 C5 C10 C9 0.0(6) . .
C11 C5 C10 C9 179.1(4) . .
Co1 O1 C11 O2 -14.5(5) . .
Co1 O1 C11 C5 165.2(2) . .
C6 C5 C11 O2 -178.5(4) . .
C10 C5 C11 O2 2.5(5) . .
C6 C5 C11 O1 1.8(5) . .
C10 C5 C11 O1 -177.2(3) . .
C17 C12 C13 C14 -0.7(6) . .
C18 C12 C13 C14 -178.6(3) . .
C12 C13 C14 C15 0.6(6) . .
C13 C14 C15 C16 0.5(8) . .
C13 C14 C15 N12 -178.6(4) . .
O8 N12 C15 C16 -176.7(6) . .
O7 N12 C15 C16 5.6(8) . .
O8 N12 C15 C14 2.4(8) . .
O7 N12 C15 C14 -175.3(6) . .
C14 C15 C16 C17 -1.4(8) . .
N12 C15 C16 C17 177.6(5) . .
C15 C16 C17 C12 1.3(8) . .
C13 C12 C17 C16 -0.2(7) . .
C18 C12 C17 C16 177.6(4) . .
Co2 O5 C18 O6 -5.9(4) . .
Co2 O5 C18 C12 174.7(2) . .
C17 C12 C18 O6 -172.6(4) . .
C13 C12 C18 O6 5.2(5) . .
C17 C12 C18 O5 6.8(5) . .
C13 C12 C18 O5 -175.4(3) . .
